data_7023392
loop_
_publ_author_name
'Nishio, Masaki'
'Motokawa, Natsuko'
'Takemura, Miho'
'Miyasaka, Hitoshi'

_publ_section_title
;
 Modification of charge transfer in a two-dimensional donor/acceptor
 framework by the insertion of another donor-type molecule into
 electronegative interlayer pockets.
;
_journal_issue 45
_journal_name_full 'Dalton transactions (Cambridge, England : 2003)'
_journal_page_first 15898
_journal_page_last 15901
_journal_paper_doi 10.1039/c3dt51271a
_journal_volume 42
_journal_year 2013
_chemical_formula_moiety 'C62.60 H29.20 Cl5.20 F24 N4 O16 Ru4'
_chemical_formula_sum 'C62.6 H29.2 Cl5.2 F24 N4 O16 Ru4'
_chemical_formula_weight 2137.93
_space_group_IT_number 2
_symmetry_cell_setting triclinic
_symmetry_Int_Tables_number 2
_symmetry_space_group_name_Hall '-P 1'
_symmetry_space_group_name_H-M 'P -1'
_atom_sites_solution_hydrogens geom
_atom_sites_solution_primary direct
_atom_sites_solution_secondary difmap
_cell_angle_alpha 98.591(4)
_cell_angle_beta 104.313(4)
_cell_angle_gamma 97.696(3)
_cell_formula_units_Z 1
_cell_length_a 10.108(3)
_cell_length_b 13.897(4)
_cell_length_c 15.301(4)
_cell_measurement_reflns_used 6156
_cell_measurement_temperature 93
_cell_measurement_theta_max 27.48
_cell_measurement_theta_min 3.07
_cell_volume 2026.3(10)
_computing_cell_refinement CrystalClear
_computing_data_collection 'CrystalClear (Rigaku Inc., 2008)'
_computing_data_reduction CrystalClear
_computing_molecular_graphics 'CrystalStructure 4.0'
_computing_publication_material 'CrystalStructure 4.0 (Rigaku, 2010)'
_computing_structure_refinement 'SHELXL97 (Sheldrick, 2008)'
_computing_structure_solution 'SHELXS97 (Sheldrick, 2008)'
_diffrn_ambient_temperature 93
_diffrn_detector_area_resol_mean 7.314
_diffrn_measured_fraction_theta_full 0.994
_diffrn_measured_fraction_theta_max 0.994
_diffrn_measurement_device_type 'Rigaku Saturn70'
_diffrn_measurement_method \w
_diffrn_radiation_type 'Mo K\a'
_diffrn_radiation_wavelength 0.71075
_diffrn_reflns_av_R_equivalents 0.0178
_diffrn_reflns_limit_h_max 12
_diffrn_reflns_limit_h_min -12
_diffrn_reflns_limit_k_max 15
_diffrn_reflns_limit_k_min -16
_diffrn_reflns_limit_l_max 18
_diffrn_reflns_limit_l_min -18
_diffrn_reflns_number 20371
_diffrn_reflns_theta_full 25.00
_diffrn_reflns_theta_max 25.00
_diffrn_standards_number 0
_exptl_absorpt_coefficient_mu 1.019
_exptl_absorpt_correction_T_max 0.980
_exptl_absorpt_correction_T_min 0.920
_exptl_absorpt_correction_type multi-scan
_exptl_absorpt_process_details 'REQAB (Rigaku, 1998)'
_exptl_crystal_colour green
_exptl_crystal_density_diffrn 1.752
_exptl_crystal_density_method 'not measured'
_exptl_crystal_description platelet
_exptl_crystal_F_000 1041.20
_exptl_crystal_size_max 0.120
_exptl_crystal_size_mid 0.110
_exptl_crystal_size_min 0.020
_refine_diff_density_max 2.760
_refine_diff_density_min -2.160
_refine_ls_extinction_method none
_refine_ls_goodness_of_fit_ref 1.087
_refine_ls_hydrogen_treatment constr
_refine_ls_number_parameters 597
_refine_ls_number_reflns 7072
_refine_ls_number_restraints 264
_refine_ls_R_factor_gt 0.0881
_refine_ls_shift/su_max 0.000
_refine_ls_structure_factor_coef Fsqd
_refine_ls_weighting_details 'w = 1/[\s^2^(Fo^2^)+(0.1415P)^2^+28.8871P] where P=(Fo^2^+2Fc^2^)/3'
_refine_ls_weighting_scheme calc
_refine_ls_wR_factor_ref 0.2515
_reflns_number_gt 6249
_reflns_number_total 7084
_reflns_threshold_expression F^2^>2.0\s(F^2^)
_cod_data_source_file c3dt51271a.txt
_cod_data_source_block '_Ru2-CF3CO2-TCNQ-pyrene_1'
_cod_original_cell_volume 2026.2(10)
_cod_original_formula_sum 'C62.60 H29.20 Cl5.20 F24 N4 O16 Ru4'
_cod_database_code 7023392

loop_
_symmetry_equiv_pos_site_id
_symmetry_equiv_pos_as_xyz
1 +X,+Y,+Z
2 -X,-Y,-Z

loop_
_atom_site_label
_atom_site_type_symbol
_atom_site_fract_x
_atom_site_fract_y
_atom_site_fract_z
_atom_site_U_iso_or_equiv
_atom_site_adp_type
_atom_site_occupancy
_atom_site_symmetry_multiplicity
_atom_site_calc_flag
_atom_site_refinement_flags
Ru(1) Ru 0.49596(7) 0.44111(4) 0.04484(4) 0.0220(3) Uani 1.0 2 d .
Ru(2) Ru 0.49914(7) 0.02854(5) 0.43348(4) 0.0233(3) Uani 1.0 2 d .
Cl(1) Cl 0.2265(9) 0.4089(7) 0.2105(6) 0.044(3) Uani 0.3000 2 d .
Cl(2) Cl 0.048(3) 0.439(3) 0.406(3) 0.147(14) Uani 0.2000 2 d .
Cl(3) Cl 0.1917(15) 0.4351(10) 0.3917(11) 0.078(4) Uani 0.3000 2 d .
Cl(4) Cl 0.2021(19) 0.3271(10) 0.3658(9) 0.055(4) Uani 0.2000 2 d .
Cl(5) Cl 0.4278(14) 0.3204(6) 0.3586(6) 0.058(3) Uani 0.3000 2 d .
Cl(6) Cl 0.6232(17) 0.3459(8) 0.3813(7) 0.122(5) Uani 0.5000 2 d .
Cl(7) Cl 0.5242(17) 0.5301(8) 0.4467(8) 0.074(4) Uani 0.3000 2 d .
Cl(8) Cl 0.7863(10) 0.4984(6) 0.3159(6) 0.0319(18) Uani 0.2500 2 d .
Cl(9) Cl 0.863(2) 0.4170(14) 0.4704(10) 0.083(5) Uani 0.2500 2 d .
F(1) F 0.0124(9) 0.3645(9) -0.0818(11) 0.141(4) Uani 1.0 2 d .
F(2) F 0.0157(10) 0.5137(10) -0.1031(13) 0.148(4) Uani 1.0 2 d .
F(3) F 0.0418(12) 0.4157(12) -0.1930(14) 0.161(4) Uani 1.0 2 d .
F(4) F 0.4991(9) 0.6869(5) 0.2927(4) 0.0596(17) Uani 1.0 2 d .
F(5) F 0.657(4) 0.7620(16) 0.2533(14) 0.077(4) Uani 0.3500 2 d .
F(6) F 0.4975(11) 0.7964(5) 0.2079(5) 0.0766(19) Uani 1.0 2 d .
F(7) F 0.3220(17) 0.7109(9) 0.1953(8) 0.076(3) Uani 0.6500 2 d .
F(8) F 0.9059(10) 0.2078(8) 0.7144(9) 0.107(3) Uani 1.0 2 d .
F(9) F 0.7881(10) 0.3128(7) 0.6551(8) 0.100(3) Uani 1.0 2 d .
F(10) F 0.9144(10) 0.2461(8) 0.5936(9) 0.105(3) Uani 1.0 2 d .
F(11) F 0.7807(17) -0.2494(14) 0.4662(11) 0.157(4) Uani 1.0 2 d .
F(12) F 0.9183(18) -0.1274(15) 0.5303(11) 0.163(5) Uani 1.0 2 d .
F(13) F 0.8300(15) -0.1629(13) 0.3852(10) 0.154(4) Uani 1.0 2 d .
O(1) O 0.2821(7) 0.4104(5) -0.0059(5) 0.0328(14) Uani 1.0 2 d .
O(2) O 0.2898(7) 0.5272(5) -0.0922(5) 0.0335(15) Uani 1.0 2 d .
O(3) O 0.4864(8) 0.5480(5) 0.1512(4) 0.0325(15) Uani 1.0 2 d .
O(4) O 0.4941(7) 0.6635(5) 0.0637(4) 0.0299(14) Uani 1.0 2 d .
O(5) O 0.6568(8) 0.1434(5) 0.5072(5) 0.0377(16) Uani 1.0 2 d .
O(6) O 0.6590(8) 0.0880(5) 0.6383(4) 0.0356(15) Uani 1.0 2 d .
O(7) O 0.6493(8) -0.0543(5) 0.4146(5) 0.0359(15) Uani 1.0 2 d .
O(8) O 0.6515(8) -0.1096(6) 0.5450(5) 0.0381(16) Uani 1.0 2 d .
N(1) N 0.4987(8) 0.3201(5) 0.1296(5) 0.0239(15) Uani 1.0 2 d .
N(2) N 0.5049(8) 0.0890(6) 0.3052(5) 0.0276(16) Uani 1.0 2 d .
C(1) C 0.2302(11) 0.4585(7) -0.0633(7) 0.037(3) Uani 1.0 2 d .
C(2) C 0.076(2) 0.4310(19) -0.101(3) 0.147(4) Uani 1.0 2 d .
C(3) C 0.4874(11) 0.6344(6) 0.1362(6) 0.032(2) Uani 1.0 2 d .
C(4) C 0.483(2) 0.7126(10) 0.2155(9) 0.0722(19) Uani 1.0 2 d .
C(5) C 0.7032(11) 0.1457(8) 0.5918(7) 0.037(3) Uani 1.0 2 d .
C(6) C 0.8255(19) 0.2283(14) 0.6446(16) 0.099(3) Uani 1.0 2 d .
C(7) C 0.6927(12) -0.1025(8) 0.4753(7) 0.040(3) Uani 1.0 2 d .
C(8) C 0.808(4) -0.153(3) 0.462(2) 0.154(4) Uani 1.0 2 d .
C(9) C 0.5018(8) 0.2426(6) 0.1431(5) 0.0185(16) Uani 1.0 2 d .
C(10) C 0.5047(8) 0.1409(6) 0.1519(6) 0.0176(15) Uani 1.0 2 d .
C(11) C 0.5056(8) 0.1151(6) 0.2381(6) 0.0196(16) Uani 1.0 2 d .
C(12) C 0.5033(7) 0.0720(6) 0.0768(5) 0.0149(14) Uani 1.0 2 d .
C(13) C 0.5000(8) 0.0995(6) -0.0109(5) 0.0168(15) Uani 1.0 2 d .
C(14) C 0.5035(8) -0.0305(6) 0.0840(5) 0.0152(15) Uani 1.0 2 d .
C(15) C 0.1785(10) 0.1174(9) 0.1456(9) 0.0460(13) Uani 1.0 2 d .
C(16) C 0.1737(10) 0.1539(9) 0.0678(8) 0.0446(12) Uani 1.0 2 d .
C(17) C 0.1709(10) 0.0930(9) -0.0128(8) 0.0413(11) Uani 1.0 2 d .
C(18) C 0.1663(10) 0.1292(9) -0.0976(8) 0.0431(12) Uani 1.0 2 d .
C(19) C 0.1616(10) 0.0700(9) -0.1742(8) 0.0445(12) Uani 1.0 2 d .
C(20) C 0.1624(10) -0.0334(9) -0.1792(8) 0.0448(11) Uani 1.0 2 d .
C(21) C 0.1666(10) -0.0720(9) -0.0984(8) 0.0411(11) Uani 1.0 2 d .
C(22) C 0.1563(11) -0.1042(10) -0.2605(9) 0.0500(13) Uani 1.0 2 d .
C(23) C 0.1555(11) -0.2018(10) -0.2583(9) 0.0522(13) Uani 1.0 2 d .
C(24) C 0.1583(11) -0.2395(10) -0.1800(9) 0.0502(13) Uani 1.0 2 d .
C(25) C 0.1642(10) -0.1756(9) -0.1005(8) 0.0450(11) Uani 1.0 2 d .
C(26) C 0.1690(10) -0.2124(9) -0.0163(8) 0.0443(12) Uani 1.0 2 d .
C(27) C 0.1721(10) -0.1529(9) 0.0606(8) 0.0425(12) Uani 1.0 2 d .
C(28) C 0.1742(10) -0.0496(9) 0.0651(8) 0.0408(11) Uani 1.0 2 d .
C(29) C 0.1708(9) -0.0103(8) -0.0153(8) 0.0387(10) Uani 1.0 2 d .
C(30) C 0.1765(10) 0.0178(9) 0.1466(8) 0.0442(12) Uani 1.0 2 d .
C(31) C 0.429(3) 0.443(3) 0.343(2) 0.029(6) Uiso 0.3000 2 d .
C(32) C 0.287(4) 0.461(3) 0.308(3) 0.050(9) Uiso 0.3000 2 d .
C(33) C 0.106(6) 0.428(4) 0.331(4) 0.038(11) Uiso 0.2000 2 d .
C(34) C 0.742(4) 0.359(3) 0.445(3) 0.019(6) Uiso 0.2500 2 d .
C(35) C 0.642(5) 0.466(4) 0.357(4) 0.048(11) Uiso 0.2500 2 d .
H(1) H 0.5004 0.1665 -0.0173 0.0201 Uiso 1.0 2 calc R
H(2) H 0.5063 -0.0497 0.1414 0.0183 Uiso 1.0 2 calc R
H(3) H 0.1834 0.1612 0.2007 0.0552 Uiso 1.0 2 calc R
H(4) H 0.1722 0.2223 0.0688 0.0535 Uiso 1.0 2 calc R
H(5) H 0.1667 0.1976 -0.0977 0.0518 Uiso 1.0 2 calc R
H(6) H 0.1577 0.0969 -0.2282 0.0535 Uiso 1.0 2 calc R
H(7) H 0.1527 -0.0820 -0.3166 0.0600 Uiso 1.0 2 calc R
H(8) H 0.1529 -0.2455 -0.3130 0.0627 Uiso 1.0 2 calc R
H(9) H 0.1562 -0.3081 -0.1807 0.0602 Uiso 1.0 2 calc R
H(10) H 0.1700 -0.2807 -0.0162 0.0531 Uiso 1.0 2 calc R
H(11) H 0.1730 -0.1799 0.1142 0.0510 Uiso 1.0 2 calc R
H(12) H 0.1766 -0.0062 0.2016 0.0530 Uiso 1.0 2 calc R

loop_
_atom_site_aniso_label
_atom_site_aniso_U_11
_atom_site_aniso_U_22
_atom_site_aniso_U_33
_atom_site_aniso_U_12
_atom_site_aniso_U_13
_atom_site_aniso_U_23
Ru(1) 0.0378(5) 0.0116(4) 0.0162(4) 0.0010(3) 0.0063(3) 0.0061(3)
Ru(2) 0.0370(5) 0.0245(4) 0.0124(4) 0.0091(3) 0.0088(3) 0.0092(3)
Cl(1) 0.059(5) 0.072(6) 0.042(5) 0.062(5) 0.042(4) 0.045(5)
Cl(2) 0.091(18) 0.17(4) 0.13(3) -0.05(2) 0.009(17) -0.03(3)
Cl(3) 0.089(9) 0.072(8) 0.102(10) 0.024(7) 0.071(9) 0.022(7)
Cl(4) 0.094(11) 0.033(7) 0.029(7) -0.007(7) 0.007(7) 0.007(5)
Cl(5) 0.145(10) 0.013(4) 0.031(5) 0.017(5) 0.045(6) 0.011(3)
Cl(6) 0.232(15) 0.070(6) 0.072(6) 0.035(8) 0.054(8) 0.014(5)
Cl(7) 0.135(12) 0.044(6) 0.045(6) 0.013(7) 0.034(7) 0.001(5)
Cl(8) 0.043(5) 0.024(4) 0.026(4) 0.014(4) 0.001(4) 0.004(4)
Cl(9) 0.124(14) 0.099(12) 0.050(8) 0.069(11) 0.028(9) 0.032(8)
F(1) 0.047(4) 0.116(6) 0.247(10) -0.021(4) -0.009(5) 0.111(7)
F(2) 0.058(5) 0.118(6) 0.256(10) -0.010(5) -0.013(6) 0.108(7)
F(3) 0.070(5) 0.143(7) 0.245(11) -0.026(5) -0.011(6) 0.096(7)
F(4) 0.132(6) 0.031(3) 0.028(3) 0.026(3) 0.035(3) 0.012(3)
F(5) 0.145(8) 0.044(11) 0.039(11) -0.001(8) 0.041(10) -0.010(8)
F(6) 0.161(6) 0.037(3) 0.040(3) 0.025(4) 0.036(4) 0.012(3)
F(7) 0.148(6) 0.050(4) 0.041(4) 0.038(4) 0.033(4) 0.009(4)
F(8) 0.073(5) 0.077(5) 0.132(6) -0.009(4) -0.023(4) 0.009(5)
F(9) 0.068(4) 0.064(4) 0.137(6) -0.004(4) -0.006(4) -0.008(5)
F(10) 0.067(5) 0.083(5) 0.134(6) -0.013(4) -0.001(4) 0.000(5)
F(11) 0.174(8) 0.219(10) 0.146(8) 0.160(8) 0.083(7) 0.063(7)
F(12) 0.167(8) 0.234(10) 0.146(8) 0.158(8) 0.077(7) 0.054(7)
F(13) 0.171(8) 0.233(10) 0.134(7) 0.165(8) 0.092(6) 0.069(7)
O(1) 0.041(4) 0.023(3) 0.035(4) -0.001(3) 0.010(3) 0.012(3)
O(2) 0.037(4) 0.023(4) 0.035(4) -0.001(3) 0.002(3) 0.011(3)
O(3) 0.061(5) 0.017(3) 0.023(3) 0.008(3) 0.015(3) 0.007(3)
O(4) 0.054(4) 0.016(3) 0.021(3) 0.005(3) 0.013(3) 0.008(3)
O(5) 0.055(5) 0.032(4) 0.026(4) 0.001(3) 0.011(3) 0.011(3)
O(6) 0.051(4) 0.032(4) 0.019(3) 0.003(3) 0.002(3) 0.007(3)
O(7) 0.053(4) 0.043(4) 0.024(4) 0.022(4) 0.021(3) 0.016(3)
O(8) 0.052(4) 0.043(4) 0.027(4) 0.022(4) 0.011(3) 0.018(3)
N(1) 0.042(4) 0.013(4) 0.016(4) 0.006(3) 0.009(3) 0.003(3)
N(2) 0.045(5) 0.022(4) 0.021(4) 0.010(3) 0.014(4) 0.007(3)
C(1) 0.045(6) 0.024(5) 0.040(6) 0.001(4) 0.005(5) 0.008(4)
C(2) 0.056(4) 0.122(6) 0.247(10) -0.018(4) -0.013(5) 0.109(7)
C(3) 0.060(6) 0.013(4) 0.026(5) 0.011(4) 0.014(5) 0.008(4)
C(4) 0.153(6) 0.037(3) 0.037(3) 0.028(4) 0.036(4) 0.013(3)
C(5) 0.047(6) 0.034(5) 0.027(5) 0.004(5) 0.004(4) 0.009(4)
C(6) 0.065(4) 0.071(4) 0.131(6) -0.007(4) -0.010(4) 0.003(4)
C(7) 0.053(6) 0.045(6) 0.029(5) 0.021(5) 0.014(5) 0.015(5)
C(8) 0.168(8) 0.225(10) 0.138(7) 0.165(8) 0.085(6) 0.064(7)
C(9) 0.025(4) 0.016(4) 0.014(4) 0.003(3) 0.005(3) 0.003(3)
C(10) 0.021(4) 0.016(4) 0.018(4) 0.003(3) 0.006(3) 0.008(3)
C(11) 0.026(4) 0.014(4) 0.020(4) 0.004(3) 0.006(3) 0.004(3)
C(12) 0.014(4) 0.013(4) 0.018(4) 0.001(3) 0.004(3) 0.007(3)
C(13) 0.017(4) 0.017(4) 0.018(4) 0.003(3) 0.004(3) 0.009(3)
C(14) 0.018(4) 0.014(4) 0.015(4) 0.001(3) 0.005(3) 0.009(3)
C(15) 0.021(2) 0.056(3) 0.056(3) 0.003(2) 0.007(2) 0.005(3)
C(16) 0.020(2) 0.053(3) 0.056(3) 0.004(2) 0.007(2) 0.007(2)
C(17) 0.0186(18) 0.050(3) 0.053(3) 0.0033(17) 0.0072(18) 0.0127(19)
C(18) 0.020(2) 0.052(3) 0.055(3) 0.002(2) 0.006(2) 0.017(2)
C(19) 0.022(2) 0.056(3) 0.054(3) 0.001(2) 0.006(2) 0.017(2)
C(20) 0.0215(18) 0.057(3) 0.053(3) 0.0009(18) 0.0066(18) 0.0120(19)
C(21) 0.0183(17) 0.052(2) 0.051(2) 0.0013(17) 0.0083(17) 0.0113(18)
C(22) 0.025(2) 0.063(3) 0.055(3) -0.000(2) 0.005(2) 0.007(3)
C(23) 0.027(3) 0.062(3) 0.058(3) -0.001(3) 0.005(3) 0.002(3)
C(24) 0.025(2) 0.058(3) 0.059(3) -0.001(2) 0.006(2) 0.002(3)
C(25) 0.0212(18) 0.054(3) 0.056(3) 0.0003(18) 0.0078(18) 0.0079(19)
C(26) 0.022(2) 0.052(3) 0.057(3) -0.000(2) 0.008(2) 0.014(2)
C(27) 0.021(2) 0.051(3) 0.055(3) 0.000(2) 0.008(2) 0.017(2)
C(28) 0.0188(18) 0.052(3) 0.051(3) 0.0012(17) 0.0089(18) 0.0146(19)
C(29) 0.0168(17) 0.049(2) 0.050(2) 0.0023(17) 0.0089(17) 0.0137(18)
C(30) 0.021(2) 0.057(3) 0.053(3) 0.002(2) 0.008(2) 0.010(3)

loop_
_atom_type_symbol
_atom_type_description
_atom_type_scat_dispersion_real
_atom_type_scat_dispersion_imag
_atom_type_scat_source
C C 0.0033 0.0016
;
International Tables for Crystallography
(1992, Vol. C, Tables 4.2.6.8 and 6.1.1.4)
;
H H 0.0000 0.0000
;
International Tables for Crystallography
(1992, Vol. C, Table 6.1.1.4)
;
F F 0.0171 0.0103
;
International Tables for Crystallography
(1992, Vol. C, Tables 4.2.6.8 and 6.1.1.4)
;
N N 0.0061 0.0033
;
International Tables for Crystallography
(1992, Vol. C, Tables 4.2.6.8 and 6.1.1.4)
;
O O 0.0106 0.0060
;
International Tables for Crystallography
(1992, Vol. C, Tables 4.2.6.8 and 6.1.1.4)
;
Ru Ru -1.2594 0.8363
;
International Tables for Crystallography
(1992, Vol. C, Tables 4.2.6.8 and 6.1.1.4)
;
Cl Cl 0.1484 0.1585
;
International Tables for Crystallography
(1992, Vol. C, Tables 4.2.6.8 and 6.1.1.4)
;

loop_
_geom_angle_atom_site_label_1
_geom_angle_atom_site_label_2
_geom_angle_atom_site_label_3
_geom_angle
_geom_angle_publ_flag
_geom_angle_site_symmetry_1
_geom_angle_site_symmetry_3
Ru(1) Ru(1) O(1) 89.4(2) yes 2_665 .
Ru(1) Ru(1) O(2) 89.3(2) yes 2_665 2_665
Ru(1) Ru(1) O(3) 89.55(19) yes 2_665 .
Ru(1) Ru(1) O(4) 89.09(18) yes 2_665 2_665
Ru(1) Ru(1) N(1) 176.1(2) yes 2_665 .
O(1) Ru(1) O(2) 178.4(3) yes . 2_665
O(1) Ru(1) O(3) 91.8(3) yes . .
O(1) Ru(1) O(4) 88.2(3) yes . 2_665
O(1) Ru(1) N(1) 93.0(3) yes . .
O(2) Ru(1) O(3) 89.0(3) yes 2_665 .
O(2) Ru(1) O(4) 91.0(3) yes 2_665 2_665
O(2) Ru(1) N(1) 88.3(3) yes 2_665 .
O(3) Ru(1) O(4) 178.6(3) yes . 2_665
O(3) Ru(1) N(1) 93.4(3) yes . .
O(4) Ru(1) N(1) 88.0(3) yes 2_665 .
Ru(2) Ru(2) O(5) 89.2(2) yes 2_656 .
Ru(2) Ru(2) O(6) 89.7(2) yes 2_656 2_656
Ru(2) Ru(2) O(7) 89.2(2) yes 2_656 .
Ru(2) Ru(2) O(8) 89.4(2) yes 2_656 2_656
Ru(2) Ru(2) N(2) 177.81(17) yes 2_656 .
O(5) Ru(2) O(6) 178.9(3) yes . 2_656
O(5) Ru(2) O(7) 88.3(3) yes . .
O(5) Ru(2) O(8) 91.9(3) yes . 2_656
O(5) Ru(2) N(2) 88.6(3) yes . .
O(6) Ru(2) O(7) 91.7(3) yes 2_656 .
O(6) Ru(2) O(8) 88.1(3) yes 2_656 2_656
O(6) Ru(2) N(2) 92.5(3) yes 2_656 .
O(7) Ru(2) O(8) 178.6(3) yes . 2_656
O(7) Ru(2) N(2) 90.4(3) yes . .
O(8) Ru(2) N(2) 91.0(3) yes 2_656 .
Cl(3) Cl(2) Cl(4) 35.9(11) yes . .
Cl(3) Cl(2) Cl(9) 159(3) yes . 1_455
Cl(3) Cl(2) Cl(9) 92.5(15) yes . 2_666
Cl(3) Cl(2) C(33) 43(3) yes . .
Cl(4) Cl(2) Cl(9) 131.8(19) yes . 1_455
Cl(4) Cl(2) Cl(9) 121.0(13) yes . 2_666
Cl(4) Cl(2) C(33) 49(3) yes . .
Cl(9) Cl(2) Cl(9) 84.5(14) yes 1_455 2_666
Cl(9) Cl(2) C(33) 152(3) yes 1_455 .
Cl(9) Cl(2) C(33) 121(3) yes 2_666 .
Cl(2) Cl(3) Cl(4) 108.0(19) yes . .
Cl(2) Cl(3) C(32) 139(3) yes . .
Cl(2) Cl(3) C(33) 63(4) yes . .
Cl(4) Cl(3) C(32) 87.6(17) yes . .
Cl(4) Cl(3) C(33) 91(3) yes . .
C(32) Cl(3) C(33) 79(4) yes . .
Cl(2) Cl(4) Cl(3) 36.1(11) yes . .
Cl(2) Cl(4) Cl(5) 143.6(10) yes . .
Cl(2) Cl(4) C(33) 35(3) yes . .
Cl(3) Cl(4) Cl(5) 107.8(10) yes . .
Cl(3) Cl(4) C(33) 35.5(16) yes . .
Cl(5) Cl(4) C(33) 124(2) yes . .
Cl(4) Cl(5) Cl(6) 163.5(6) yes . .
Cl(4) Cl(5) C(31) 83.6(12) yes . .
Cl(6) Cl(5) C(31) 87.6(12) yes . .
Cl(5) Cl(6) Cl(9) 155.7(8) yes . .
Cl(5) Cl(6) C(34) 144.8(19) yes . .
Cl(5) Cl(6) C(35) 98.3(17) yes . .
Cl(9) Cl(6) C(34) 20.1(16) yes . .
Cl(9) Cl(6) C(35) 78.0(15) yes . .
C(34) Cl(6) C(35) 97(2) yes . .
Cl(7) Cl(7) C(31) 105.6(13) yes 2_666 .
Cl(7) Cl(7) C(35) 125.1(16) yes 2_666 .
C(31) Cl(7) C(35) 61.7(16) yes . .
Cl(2) Cl(9) Cl(2) 95.5(14) yes 1_655 2_666
Cl(2) Cl(9) Cl(6) 124.0(10) yes 1_655 .
Cl(2) Cl(9) C(34) 134(2) yes 1_655 .
Cl(2) Cl(9) Cl(6) 130.0(13) yes 2_666 .
Cl(2) Cl(9) C(34) 130(2) yes 2_666 .
Cl(6) Cl(9) C(34) 20.3(16) yes . .
F(3) F(2) C(2) 45.7(17) yes . .
F(2) F(3) C(2) 46.9(14) yes . .
F(6) F(5) C(4) 39.7(9) yes . .
F(5) F(6) F(7) 121.8(10) yes . .
F(5) F(6) C(4) 68.9(13) yes . .
F(7) F(6) C(4) 53.9(12) yes . .
F(6) F(7) C(4) 37.3(7) yes . .
F(13) F(11) C(8) 38.9(15) yes . .
F(11) F(13) C(8) 43.2(18) yes . .
Ru(1) O(1) C(1) 116.5(7) yes . .
Ru(1) O(2) C(1) 116.3(7) yes 2_665 .
Ru(1) O(3) C(3) 116.9(7) yes . .
Ru(1) O(4) C(3) 117.2(6) yes 2_665 .
Ru(2) O(5) C(5) 117.5(7) yes . .
Ru(2) O(6) C(5) 116.5(6) yes 2_656 .
Ru(2) O(7) C(7) 117.1(8) yes . .
Ru(2) O(8) C(7) 117.0(8) yes 2_656 .
Ru(1) N(1) C(9) 155.8(7) yes . .
Ru(2) N(2) C(11) 176.7(6) yes . .
O(1) C(1) O(2) 128.4(9) yes . .
O(1) C(1) C(2) 114.6(16) yes . .
O(2) C(1) C(2) 117.0(15) yes . .
F(1) C(2) F(2) 115(2) yes . .
F(1) C(2) F(3) 106(2) yes . .
F(1) C(2) C(1) 122(3) yes . .
F(2) C(2) F(3) 87(2) yes . .
F(2) C(2) C(1) 111.1(17) yes . .
F(3) C(2) C(1) 110(3) yes . .
O(3) C(3) O(4) 127.2(9) yes . .
O(3) C(3) C(4) 116.3(10) yes . .
O(4) C(3) C(4) 116.4(9) yes . .
F(4) C(4) F(5) 85.5(12) yes . .
F(4) C(4) F(6) 122.3(11) yes . .
F(4) C(4) F(7) 96.6(14) yes . .
F(4) C(4) C(3) 116.3(11) yes . .
F(5) C(4) F(6) 71.4(13) yes . .
F(5) C(4) F(7) 157.5(13) yes . .
F(5) C(4) C(3) 98.1(15) yes . .
F(6) C(4) F(7) 88.8(13) yes . .
F(6) C(4) C(3) 118.8(13) yes . .
F(7) C(4) C(3) 100.9(10) yes . .
O(5) C(5) O(6) 126.9(9) yes . .
O(5) C(5) C(6) 116.9(13) yes . .
O(6) C(5) C(6) 116.2(12) yes . .
F(8) C(6) F(9) 116.6(17) yes . .
F(8) C(6) F(10) 100.7(15) yes . .
F(8) C(6) C(5) 115.1(16) yes . .
F(9) C(6) F(10) 99.4(17) yes . .
F(9) C(6) C(5) 111.8(14) yes . .
F(10) C(6) C(5) 111.2(16) yes . .
O(7) C(7) O(8) 127.1(12) yes . .
O(7) C(7) C(8) 114.5(16) yes . .
O(8) C(7) C(8) 118.3(16) yes . .
F(11) C(8) F(12) 98(3) yes . .
F(11) C(8) F(13) 98(3) yes . .
F(11) C(8) C(7) 111(3) yes . .
F(12) C(8) F(13) 115(3) yes . .
F(12) C(8) C(7) 114(3) yes . .
F(13) C(8) C(7) 118(3) yes . .
N(1) C(9) C(10) 174.9(9) yes . .
C(9) C(10) C(11) 118.1(7) yes . .
C(9) C(10) C(12) 119.8(8) yes . .
C(11) C(10) C(12) 122.2(8) yes . .
N(2) C(11) C(10) 176.3(8) yes . .
C(10) C(12) C(13) 121.3(7) yes . .
C(10) C(12) C(14) 120.4(8) yes . .
C(13) C(12) C(14) 118.3(7) yes . .
C(12) C(13) C(14) 120.3(8) yes . 2_655
C(12) C(14) C(13) 121.3(8) yes . 2_655
C(16) C(15) C(30) 121.5(12) yes . .
C(15) C(16) C(17) 120.8(12) yes . .
C(16) C(17) C(18) 122.5(11) yes . .
C(16) C(17) C(29) 120.0(12) yes . .
C(18) C(17) C(29) 117.5(10) yes . .
C(17) C(18) C(19) 121.8(12) yes . .
C(18) C(19) C(20) 122.3(13) yes . .
C(19) C(20) C(21) 117.9(11) yes . .
C(19) C(20) C(22) 126.2(12) yes . .
C(21) C(20) C(22) 116.0(11) yes . .
C(20) C(21) C(25) 119.9(11) yes . .
C(20) C(21) C(29) 121.1(11) yes . .
C(25) C(21) C(29) 118.9(12) yes . .
C(20) C(22) C(23) 121.6(13) yes . .
C(22) C(23) C(24) 122.5(13) yes . .
C(23) C(24) C(25) 118.6(13) yes . .
C(21) C(25) C(24) 121.5(12) yes . .
C(21) C(25) C(26) 118.3(11) yes . .
C(24) C(25) C(26) 120.2(12) yes . .
C(25) C(26) C(27) 121.3(12) yes . .
C(26) C(27) C(28) 121.8(12) yes . .
C(27) C(28) C(29) 118.8(11) yes . .
C(27) C(28) C(30) 123.9(12) yes . .
C(29) C(28) C(30) 117.3(11) yes . .
C(17) C(29) C(21) 119.4(11) yes . .
C(17) C(29) C(28) 119.8(10) yes . .
C(21) C(29) C(28) 120.8(11) yes . .
C(15) C(30) C(28) 120.5(12) yes . .
Cl(5) C(31) Cl(7) 111.3(17) yes . .
Cl(5) C(31) C(32) 111(3) yes . .
Cl(7) C(31) C(32) 112(3) yes . .
Cl(1) C(32) Cl(3) 118(3) yes . .
Cl(1) C(32) C(31) 110(3) yes . .
Cl(1) C(32) C(33) 89(3) yes . .
Cl(3) C(32) C(31) 108(3) yes . .
Cl(3) C(32) C(33) 33.2(19) yes . .
C(31) C(32) C(33) 138(4) yes . .
Cl(2) C(33) Cl(3) 74(4) yes . .
Cl(2) C(33) Cl(4) 96(4) yes . .
Cl(2) C(33) C(32) 137(4) yes . .
Cl(3) C(33) Cl(4) 54(3) yes . .
Cl(3) C(33) C(32) 67(4) yes . .
Cl(4) C(33) C(32) 75(3) yes . .
Cl(6) C(34) Cl(9) 140(3) yes . .
Cl(6) C(35) Cl(7) 98(3) yes . .
Cl(6) C(35) Cl(8) 114(3) yes . .
Cl(7) C(35) Cl(8) 141(3) yes . .
C(12) C(13) H(1) 119.847 no . .
C(14) C(13) H(1) 119.833 no 2_655 .
C(12) C(14) H(2) 119.337 no . .
C(13) C(14) H(2) 119.318 no 2_655 .
C(16) C(15) H(3) 119.230 no . .
C(30) C(15) H(3) 119.243 no . .
C(15) C(16) H(4) 119.611 no . .
C(17) C(16) H(4) 119.611 no . .
C(17) C(18) H(5) 119.120 no . .
C(19) C(18) H(5) 119.107 no . .
C(18) C(19) H(6) 118.835 no . .
C(20) C(19) H(6) 118.836 no . .
C(20) C(22) H(7) 119.203 no . .
C(23) C(22) H(7) 119.199 no . .
C(22) C(23) H(8) 118.763 no . .
C(24) C(23) H(8) 118.778 no . .
C(23) C(24) H(9) 120.706 no . .
C(25) C(24) H(9) 120.723 no . .
C(25) C(26) H(10) 119.321 no . .
C(27) C(26) H(10) 119.335 no . .
C(26) C(27) H(11) 119.098 no . .
C(28) C(27) H(11) 119.095 no . .
C(15) C(30) H(12) 119.732 no . .
C(28) C(30) H(12) 119.733 no . .

loop_
_geom_bond_atom_site_label_1
_geom_bond_atom_site_label_2
_geom_bond_distance
_geom_bond_publ_flag
_geom_bond_site_symmetry_2
Ru(1) Ru(1) 2.2933(10) yes 2_665
Ru(1) O(1) 2.069(7) yes .
Ru(1) O(2) 2.069(7) yes 2_665
Ru(1) O(3) 2.063(7) yes .
Ru(1) O(4) 2.069(6) yes 2_665
Ru(1) N(1) 2.272(8) yes .
Ru(2) Ru(2) 2.2895(11) yes 2_656
Ru(2) O(5) 2.062(6) yes .
Ru(2) O(6) 2.071(6) yes 2_656
Ru(2) O(7) 2.073(8) yes .
Ru(2) O(8) 2.072(8) yes 2_656
Ru(2) N(2) 2.258(8) yes .
Cl(1) C(32) 1.49(4) yes .
Cl(2) Cl(3) 1.53(4) yes .
Cl(2) Cl(4) 2.46(5) yes .
Cl(2) Cl(9) 2.33(5) yes 1_455
Cl(2) Cl(9) 2.43(4) yes 2_666
Cl(2) C(33) 1.42(8) yes .
Cl(3) Cl(4) 1.52(2) yes .
Cl(3) C(32) 1.83(5) yes .
Cl(3) C(33) 1.09(6) yes .
Cl(4) Cl(5) 2.32(3) yes .
Cl(4) C(33) 1.88(6) yes .
Cl(5) Cl(6) 1.89(3) yes .
Cl(5) C(31) 1.75(4) yes .
Cl(6) Cl(9) 2.46(3) yes .
Cl(6) C(34) 1.32(3) yes .
Cl(6) C(35) 1.77(6) yes .
Cl(7) Cl(7) 2.071(19) yes 2_666
Cl(7) C(31) 1.81(3) yes .
Cl(7) C(35) 2.19(6) yes .
Cl(8) C(35) 1.76(6) yes .
Cl(9) C(34) 1.30(4) yes .
F(1) C(2) 1.17(4) yes .
F(2) F(3) 1.88(3) yes .
F(2) C(2) 1.37(3) yes .
F(3) C(2) 1.35(4) yes .
F(4) C(4) 1.263(16) yes .
F(5) F(6) 1.75(3) yes .
F(5) C(4) 1.72(4) yes .
F(6) F(7) 1.947(18) yes .
F(6) C(4) 1.180(15) yes .
F(7) C(4) 1.57(3) yes .
F(8) C(6) 1.27(3) yes .
F(9) C(6) 1.28(3) yes .
F(10) C(6) 1.35(3) yes .
F(11) F(13) 1.95(3) yes .
F(11) C(8) 1.35(4) yes .
F(12) C(8) 1.29(3) yes .
F(13) C(8) 1.24(4) yes .
O(1) C(1) 1.239(13) yes .
O(2) C(1) 1.254(13) yes .
O(3) C(3) 1.255(11) yes .
O(4) C(3) 1.250(12) yes .
O(5) C(5) 1.256(12) yes .
O(6) C(5) 1.258(14) yes .
O(7) C(7) 1.253(14) yes .
O(8) C(7) 1.249(14) yes .
N(1) C(9) 1.128(11) yes .
N(2) C(11) 1.141(12) yes .
C(1) C(2) 1.49(2) yes .
C(3) C(4) 1.518(17) yes .
C(5) C(6) 1.532(19) yes .
C(7) C(8) 1.48(4) yes .
C(9) C(10) 1.444(12) yes .
C(10) C(11) 1.416(12) yes .
C(10) C(12) 1.377(11) yes .
C(12) C(13) 1.444(12) yes .
C(12) C(14) 1.445(11) yes .
C(13) C(14) 1.350(11) yes 2_655
C(15) C(16) 1.353(19) yes .
C(15) C(30) 1.385(18) yes .
C(16) C(17) 1.381(17) yes .
C(17) C(18) 1.453(18) yes .
C(17) C(29) 1.430(17) yes .
C(18) C(19) 1.315(17) yes .
C(19) C(20) 1.428(18) yes .
C(20) C(21) 1.412(18) yes .
C(20) C(22) 1.449(17) yes .
C(21) C(25) 1.433(17) yes .
C(21) C(29) 1.411(16) yes .
C(22) C(23) 1.361(19) yes .
C(23) C(24) 1.37(2) yes .
C(24) C(25) 1.378(17) yes .
C(25) C(26) 1.449(19) yes .
C(26) C(27) 1.324(17) yes .
C(27) C(28) 1.424(17) yes .
C(28) C(29) 1.414(18) yes .
C(28) C(30) 1.436(17) yes .
C(31) C(32) 1.48(5) yes .
C(32) C(33) 1.95(8) yes .
C(13) H(1) 0.950 no .
C(14) H(2) 0.950 no .
C(15) H(3) 0.950 no .
C(16) H(4) 0.950 no .
C(18) H(5) 0.950 no .
C(19) H(6) 0.950 no .
C(22) H(7) 0.950 no .
C(23) H(8) 0.950 no .
C(24) H(9) 0.950 no .
C(26) H(10) 0.950 no .
C(27) H(11) 0.950 no .
C(30) H(12) 0.950 no .

loop_
_geom_contact_atom_site_label_1
_geom_contact_atom_site_label_2
_geom_contact_distance
_geom_contact_publ_flag
_geom_contact_site_symmetry_2
Cl(1) Cl(4) 2.832(18) no .
Cl(1) Cl(5) 3.164(14) no .
Cl(2) Cl(8) 2.95(4) no 1_455
Cl(3) Cl(7) 3.29(2) no .
Cl(3) Cl(7) 3.217(19) no 2_666
Cl(3) C(34) 3.38(4) no 2_666
Cl(4) Cl(7) 3.567(17) no 2_666
Cl(5) Cl(7) 3.254(14) no 2_666
Cl(7) C(34) 3.45(4) no .
Cl(8) Cl(9) 2.76(2) no .
Cl(8) C(33) 3.46(6) no 1_655
Cl(8) C(34) 3.02(4) no .
F(1) O(1) 2.633(11) no .
F(1) O(2) 3.409(14) no .
F(2) O(1) 3.350(15) no .
F(2) O(2) 2.713(13) no .
F(3) O(1) 3.283(18) no .
F(3) O(2) 2.719(13) no .
F(4) O(3) 2.642(9) no .
F(4) O(4) 3.458(10) no .
F(5) O(3) 3.19(2) no .
F(5) O(4) 2.98(2) no .
F(6) O(3) 3.410(10) no .
F(6) O(4) 2.647(10) no .
F(6) C(13) 3.537(12) no 2_665
F(7) O(3) 3.074(17) no .
F(7) O(4) 3.026(18) no .
F(8) O(5) 3.433(12) no .
F(8) O(6) 2.688(11) no .
F(9) O(5) 2.916(11) no .
F(9) O(6) 3.167(12) no .
F(10) O(5) 2.702(11) no .
F(10) O(6) 3.429(14) no .
F(11) O(7) 3.29(2) no .
F(11) O(8) 2.77(2) no .
F(12) O(7) 3.234(19) no .
F(12) O(8) 2.80(2) no .
F(13) O(7) 2.599(19) no .
F(13) O(8) 3.432(19) no .
O(1) C(3) 3.570(10) no .
O(1) C(3) 3.480(14) no 2_665
O(2) C(3) 3.552(10) no .
O(2) C(3) 3.496(13) no 2_665
O(3) C(1) 3.569(11) no .
O(3) C(1) 3.458(15) no 2_665
O(4) C(1) 3.572(10) no .
O(4) C(1) 3.452(14) no 2_665
O(4) C(13) 3.502(11) no 2_665
O(5) C(7) 3.460(14) no .
O(5) C(7) 3.584(15) no 2_656
O(6) C(7) 3.468(13) no .
O(6) C(7) 3.598(13) no 2_656
O(7) C(5) 3.462(12) no .
O(7) C(5) 3.592(13) no 2_656
O(8) C(5) 3.455(13) no .
N(1) C(11) 3.504(11) no .
N(1) C(12) 3.431(10) no .
N(1) C(13) 3.475(10) no .
N(2) C(9) 3.503(12) no .
N(2) C(12) 3.463(11) no .
N(2) C(14) 3.536(11) no .
C(9) C(13) 2.843(11) no .
C(11) C(14) 2.861(11) no .
C(12) C(12) 2.830(11) no 2_655
C(13) C(13) 2.834(12) no 2_655
C(14) C(14) 2.813(12) no 2_655
C(15) C(29) 2.789(16) no .
C(16) C(28) 2.823(17) no .
C(17) C(20) 2.844(17) no .
C(17) C(30) 2.784(19) no .
C(18) C(21) 2.795(17) no .
C(19) C(29) 2.810(18) no .
C(20) C(24) 2.857(19) no .
C(21) C(23) 2.783(17) no .
C(21) C(27) 2.821(18) no .
C(22) C(25) 2.76(2) no .
C(25) C(28) 2.828(17) no .
C(26) C(29) 2.804(17) no .
C(31) C(34) 3.59(5) no .
C(32) C(35) 3.47(7) no .
Cl(1) F(2) 3.015(16) no 2_565
Cl(1) O(1) 3.495(12) no .
Cl(1) O(3) 3.437(12) no .
Cl(1) N(1) 3.573(13) no .
Cl(4) F(11) 2.91(3) no 2_656
Cl(5) O(8) 3.556(12) no 2_656
Cl(5) N(2) 3.438(12) no .
Cl(5) C(11) 3.451(13) no .
Cl(6) N(2) 3.529(12) no .
Cl(6) C(9) 3.549(12) no .
Cl(6) C(11) 3.478(12) no .
Cl(7) F(4) 3.428(14) no .
Cl(8) F(3) 3.12(3) no 2_665
Cl(8) O(2) 3.271(11) no 2_665
Cl(9) F(9) 3.56(3) no .
Cl(9) F(10) 3.26(3) no .
F(1) F(2) 3.17(3) no 2_565
F(1) F(7) 3.339(18) no 2_565
F(1) F(8) 3.363(18) no 1_454
F(1) C(26) 3.37(2) no 2_555
F(1) C(27) 3.368(17) no 2_555
F(2) Cl(1) 3.015(16) no 2_565
F(2) F(1) 3.17(3) no 2_565
F(2) F(2) 3.32(3) no 2_565
F(2) C(2) 3.47(4) no 2_565
F(3) Cl(8) 3.12(3) no 2_665
F(3) F(8) 2.999(18) no 1_454
F(3) F(9) 3.018(16) no 1_454
F(3) F(10) 3.56(2) no 1_454
F(3) C(6) 3.40(3) no 1_454
F(3) C(33) 3.47(6) no 2_565
F(4) Cl(7) 3.428(14) no .
F(4) F(9) 3.195(15) no 2_666
F(4) F(11) 3.289(16) no 1_565
F(4) F(13) 3.529(16) no 1_565
F(5) F(11) 3.22(3) no 1_565
F(5) F(13) 2.31(3) no 1_565
F(5) O(7) 3.30(3) no 1_565
F(5) C(7) 3.54(3) no 1_565
F(5) C(8) 3.15(4) no 1_565
F(5) C(19) 3.33(3) no 2_665
F(6) O(6) 3.466(12) no 2_666
F(6) O(7) 3.383(9) no 1_565
F(6) C(14) 3.282(11) no 1_565
F(7) F(1) 3.339(18) no 2_565
F(7) F(8) 3.21(2) no 2_666
F(7) F(9) 2.82(2) no 2_666
F(7) O(6) 3.438(13) no 2_666
F(7) C(6) 3.23(3) no 2_666
F(7) C(27) 3.242(18) no 1_565
F(8) F(1) 3.363(18) no 1_656
F(8) F(3) 2.999(18) no 1_656
F(8) F(7) 3.21(2) no 2_666
F(8) F(13) 3.47(2) no 2_756
F(9) Cl(9) 3.56(3) no .
F(9) F(3) 3.018(16) no 1_656
F(9) F(4) 3.195(15) no 2_666
F(9) F(7) 2.82(2) no 2_666
F(9) C(32) 3.33(5) no 2_666
F(9) C(33) 3.58(6) no 2_666
F(9) C(34) 3.31(4) no .
F(10) Cl(9) 3.26(3) no .
F(10) F(3) 3.56(2) no 1_656
F(10) F(11) 3.42(3) no 2_756
F(10) F(12) 3.25(3) no 2_756
F(10) F(13) 2.94(2) no 2_756
F(10) C(8) 3.48(4) no 2_756
F(10) C(34) 3.25(4) no .
F(11) Cl(4) 2.91(3) no 2_656
F(11) F(4) 3.289(16) no 1_545
F(11) F(5) 3.22(3) no 1_545
F(11) F(10) 3.42(3) no 2_756
F(12) F(10) 3.25(3) no 2_756
F(12) C(22) 3.437(19) no 1_656
F(13) F(4) 3.529(16) no 1_545
F(13) F(5) 2.31(3) no 1_545
F(13) F(8) 3.47(2) no 2_756
F(13) F(10) 2.94(2) no 2_756
O(1) Cl(1) 3.495(12) no .
O(2) Cl(8) 3.271(11) no 2_665
O(3) Cl(1) 3.437(12) no .
O(3) C(31) 3.60(4) no .
O(3) C(35) 3.57(5) no .
O(5) C(34) 3.35(4) no .
O(6) F(6) 3.466(12) no 2_666
O(6) F(7) 3.438(13) no 2_666
O(7) F(5) 3.30(3) no 1_545
O(7) F(6) 3.383(9) no 1_545
O(8) Cl(5) 3.556(12) no 2_656
N(1) Cl(1) 3.573(13) no .
N(1) C(16) 3.577(12) no .
N(1) C(35) 3.59(5) no .
N(2) Cl(5) 3.438(12) no .
N(2) Cl(6) 3.529(12) no .
N(2) C(30) 3.509(12) no .
C(2) F(2) 3.47(4) no 2_565
C(6) F(3) 3.40(3) no 1_656
C(6) F(7) 3.23(3) no 2_666
C(7) F(5) 3.54(3) no 1_545
C(8) F(5) 3.15(4) no 1_545
C(8) F(10) 3.48(4) no 2_756
C(9) Cl(6) 3.549(12) no .
C(9) C(15) 3.501(13) no .
C(9) C(16) 3.230(12) no .
C(9) C(24) 3.349(14) no 2_655
C(10) C(15) 3.245(13) no .
C(10) C(16) 3.314(12) no .
C(10) C(17) 3.587(11) no .
C(10) C(22) 3.559(13) no 2_655
C(10) C(23) 3.348(12) no 2_655
C(10) C(24) 3.393(13) no 2_655
C(10) C(30) 3.499(13) no .
C(11) Cl(5) 3.451(13) no .
C(11) Cl(6) 3.478(12) no .
C(11) C(15) 3.265(13) no .
C(11) C(22) 3.376(14) no 2_655
C(11) C(23) 3.398(14) no 2_655
C(11) C(30) 3.283(12) no .
C(12) C(17) 3.370(12) no .
C(12) C(20) 3.505(13) no 2_655
C(12) C(21) 3.271(12) no 2_655
C(12) C(25) 3.383(13) no 2_655
C(12) C(28) 3.473(12) no .
C(12) C(29) 3.276(11) no .
C(13) C(17) 3.309(13) no .
C(13) C(18) 3.411(12) no .
C(13) C(21) 3.471(12) no 2_655
C(13) C(25) 3.344(11) no 2_655
C(13) C(26) 3.397(12) no 2_655
C(13) C(27) 3.587(14) no 2_655
C(13) C(29) 3.451(12) no .
C(14) F(6) 3.282(11) no 1_545
C(14) C(19) 3.475(13) no 2_655
C(14) C(20) 3.270(11) no 2_655
C(14) C(21) 3.386(12) no 2_655
C(14) C(27) 3.456(12) no .
C(14) C(28) 3.240(12) no .
C(14) C(29) 3.399(12) no .
C(15) C(9) 3.501(13) no .
C(15) C(10) 3.245(13) no .
C(15) C(11) 3.265(13) no .
C(15) C(21) 3.334(13) no 2_555
C(15) C(25) 3.587(15) no 2_555
C(15) C(29) 3.589(12) no 2_555
C(16) N(1) 3.577(12) no .
C(16) C(9) 3.230(12) no .
C(16) C(10) 3.314(12) no .
C(16) C(26) 3.589(15) no 2_555
C(16) C(27) 3.559(13) no 2_555
C(16) C(28) 3.581(12) no 2_555
C(17) C(10) 3.587(11) no .
C(17) C(12) 3.370(12) no .
C(17) C(13) 3.309(13) no .
C(17) C(27) 3.599(14) no 2_555
C(17) C(28) 3.330(13) no 2_555
C(17) C(30) 3.598(12) no 2_555
C(18) C(13) 3.411(12) no .
C(19) F(5) 3.33(3) no 2_665
C(19) C(14) 3.475(13) no 2_655
C(20) C(12) 3.505(13) no 2_655
C(20) C(14) 3.270(11) no 2_655
C(21) C(12) 3.271(12) no 2_655
C(21) C(13) 3.471(12) no 2_655
C(21) C(14) 3.386(12) no 2_655
C(21) C(15) 3.334(13) no 2_555
C(21) C(30) 3.569(15) no 2_555
C(22) F(12) 3.437(19) no 1_454
C(22) C(10) 3.559(13) no 2_655
C(22) C(11) 3.376(14) no 2_655
C(23) C(10) 3.348(12) no 2_655
C(23) C(11) 3.398(14) no 2_655
C(24) C(9) 3.349(14) no 2_655
C(24) C(10) 3.393(13) no 2_655
C(24) C(33) 3.54(5) no 2_555
C(25) C(12) 3.383(13) no 2_655
C(25) C(13) 3.344(11) no 2_655
C(25) C(15) 3.587(15) no 2_555
C(26) F(1) 3.37(2) no 2_555
C(26) C(13) 3.397(12) no 2_655
C(26) C(16) 3.589(15) no 2_555
C(27) F(1) 3.368(17) no 2_555
C(27) F(7) 3.242(18) no 1_545
C(27) C(13) 3.587(14) no 2_655
C(27) C(14) 3.456(12) no .
C(27) C(16) 3.559(13) no 2_555
C(27) C(17) 3.599(14) no 2_555
C(28) C(12) 3.473(12) no .
C(28) C(14) 3.240(12) no .
C(28) C(16) 3.581(12) no 2_555
C(28) C(17) 3.330(13) no 2_555
C(29) C(12) 3.276(11) no .
C(29) C(13) 3.451(12) no .
C(29) C(14) 3.399(12) no .
C(29) C(15) 3.589(12) no 2_555
C(29) C(30) 3.567(13) no 2_555
C(30) N(2) 3.509(12) no .
C(30) C(10) 3.499(13) no .
C(30) C(11) 3.283(12) no .
C(30) C(17) 3.598(12) no 2_555
C(30) C(21) 3.569(15) no 2_555
C(30) C(29) 3.567(13) no 2_555
C(31) O(3) 3.60(4) no .
C(32) F(9) 3.33(5) no 2_666
C(33) F(3) 3.47(6) no 2_565
C(33) F(9) 3.58(6) no 2_666
C(33) C(24) 3.54(5) no 2_555
C(34) F(9) 3.31(4) no .
C(34) F(10) 3.25(4) no .
C(34) O(5) 3.35(4) no .
C(35) O(3) 3.57(5) no .
C(35) N(1) 3.59(5) no .
F(6) H(1) 3.0425 no 2_665
O(4) H(1) 2.5638 no 2_665
N(1) H(1) 2.8640 no .
N(2) H(2) 2.9289 no .
C(3) H(1) 3.5361 no 2_665
C(9) H(1) 2.5193 no .
C(10) H(1) 2.6549 no .
C(10) H(2) 2.6311 no .
C(11) H(2) 2.5352 no .
C(12) H(1) 3.2954 no 2_655
C(12) H(2) 3.2824 no 2_655
C(13) H(2) 3.3376 no .
C(14) H(1) 3.3409 no .
C(16) H(5) 2.6777 no .
C(16) H(12) 3.2379 no .
C(17) H(3) 3.2293 no .
C(17) H(6) 3.2732 no .
C(18) H(4) 2.6606 no .
C(19) H(7) 2.7736 no .
C(20) H(5) 3.2562 no .
C(20) H(8) 3.3032 no .
C(21) H(6) 3.2884 no .
C(21) H(7) 3.2879 no .
C(21) H(9) 3.3132 no .
C(21) H(10) 3.3310 no .
C(22) H(6) 2.7616 no .
C(22) H(9) 3.2490 no .
C(24) H(7) 3.2411 no .
C(24) H(10) 2.6322 no .
C(25) H(8) 3.2197 no .
C(25) H(11) 3.2746 no .
C(26) H(9) 2.6284 no .
C(27) H(12) 2.7250 no .
C(28) H(3) 3.3034 no .
C(28) H(10) 3.2564 no .
C(29) H(4) 3.2924 no .
C(29) H(5) 3.3223 no .
C(29) H(11) 3.2963 no .
C(29) H(12) 3.2956 no .
C(30) H(4) 3.2418 no .
C(30) H(11) 2.7112 no .
H(1) H(2) 2.2876 no 2_655
H(3) H(4) 2.2869 no .
H(3) H(12) 2.3199 no .
H(4) H(5) 2.5047 no .
H(5) H(6) 2.2350 no .
H(6) H(7) 2.6345 no .
H(7) H(8) 2.2815 no .
H(8) H(9) 2.3144 no .
H(9) H(10) 2.4548 no .
H(10) H(11) 2.2515 no .
H(11) H(12) 2.5695 no .
Cl(1) H(3) 3.3872 no .
Cl(1) H(4) 3.0134 no .
Cl(2) H(8) 3.0637 no 2_555
Cl(4) H(3) 3.1042 no .
Cl(4) H(8) 3.4666 no 2_555
Cl(5) H(3) 3.2896 no .
Cl(6) H(8) 3.1212 no 2_655
Cl(8) H(9) 3.3140 no 2_655
Cl(9) H(8) 3.0828 no 2_655
F(1) H(4) 3.4934 no .
F(1) H(5) 2.9756 no .
F(1) H(10) 2.8843 no 2_555
F(1) H(11) 2.8660 no 2_555
F(2) H(9) 3.2135 no 1_565
F(2) H(10) 3.0018 no 1_565
F(5) H(5) 3.3724 no 2_665
F(5) H(6) 2.6626 no 2_665
F(6) H(2) 2.5034 no 1_565
F(6) H(6) 3.5203 no 2_665
F(6) H(11) 3.3213 no 1_565
F(7) H(10) 3.2478 no 1_565
F(7) H(11) 2.5224 no 1_565
F(8) H(5) 3.4222 no 1_656
F(8) H(6) 3.1579 no 1_656
F(8) H(11) 2.9866 no 2_656
F(8) H(12) 3.3438 no 2_656
F(12) H(7) 2.8123 no 1_656
F(13) H(6) 2.7223 no 2_655
O(1) H(4) 3.1800 no .
O(1) H(5) 3.0166 no .
O(2) H(9) 3.1215 no 1_565
O(2) H(10) 3.2533 no 1_565
O(4) H(5) 3.5773 no 2_665
O(4) H(10) 3.4365 no 1_565
O(6) H(12) 3.0628 no 2_656
O(7) H(7) 3.3393 no 2_655
N(1) H(4) 3.2413 no .
N(1) H(9) 3.4127 no 2_655
N(2) H(3) 3.5929 no .
N(2) H(7) 3.4373 no 2_655
N(2) H(12) 3.2975 no .
C(1) H(5) 3.5315 no .
C(2) H(5) 3.4889 no .
C(9) H(4) 3.2009 no .
C(9) H(9) 3.3359 no 2_655
C(10) H(3) 3.5452 no .
C(11) H(3) 3.3301 no .
C(11) H(7) 3.4825 no 2_655
C(11) H(8) 3.5019 no 2_655
C(11) H(12) 3.3923 no .
C(17) H(1) 3.3709 no .
C(18) H(1) 3.2364 no .
C(18) H(11) 3.5482 no 2_555
C(18) H(12) 3.5132 no 2_555
C(19) H(2) 3.3256 no 2_655
C(19) H(12) 3.3197 no 2_555
C(20) H(2) 3.2696 no 2_655
C(20) H(12) 3.4842 no 2_555
C(21) H(3) 3.4654 no 2_555
C(25) H(1) 3.3983 no 2_655
C(25) H(3) 3.5148 no 2_555
C(25) H(4) 3.5413 no 2_555
C(26) H(1) 3.2119 no 2_655
C(26) H(4) 3.3216 no 2_555
C(27) H(1) 3.5559 no 2_655
C(27) H(2) 3.3321 no .
C(27) H(4) 3.4770 no 2_555
C(27) H(5) 3.5962 no 2_555
C(28) H(2) 3.2698 no .
C(30) H(2) 3.5977 no .
C(33) H(8) 3.3166 no 2_555
C(33) H(9) 3.1167 no 2_555
C(34) H(8) 2.8684 no 2_655
H(1) C(17) 3.3709 no .
H(1) C(18) 3.2364 no .
H(1) C(25) 3.3983 no 2_655
H(1) C(26) 3.2119 no 2_655
H(1) C(27) 3.5559 no 2_655
H(1) H(5) 3.4029 no .
H(1) H(10) 3.3730 no 2_655
H(2) F(6) 2.5034 no 1_545
H(2) C(19) 3.3256 no 2_655
H(2) C(20) 3.2696 no 2_655
H(2) C(27) 3.3321 no .
H(2) C(28) 3.2698 no .
H(2) C(30) 3.5977 no .
H(2) H(6) 3.5154 no 2_655
H(2) H(11) 3.4996 no .
H(3) Cl(1) 3.3872 no .
H(3) Cl(4) 3.1042 no .
H(3) Cl(5) 3.2896 no .
H(3) N(2) 3.5929 no .
H(3) C(10) 3.5452 no .
H(3) C(11) 3.3301 no .
H(3) C(21) 3.4654 no 2_555
H(3) C(25) 3.5148 no 2_555
H(4) Cl(1) 3.0134 no .
H(4) F(1) 3.4934 no .
H(4) O(1) 3.1800 no .
H(4) N(1) 3.2413 no .
H(4) C(9) 3.2009 no .
H(4) C(25) 3.5413 no 2_555
H(4) C(26) 3.3216 no 2_555
H(4) C(27) 3.4770 no 2_555
H(4) H(10) 3.5837 no 2_555
H(5) F(1) 2.9756 no .
H(5) F(5) 3.3724 no 2_665
H(5) F(8) 3.4222 no 1_454
H(5) O(1) 3.0166 no .
H(5) O(4) 3.5773 no 2_665
H(5) C(1) 3.5315 no .
H(5) C(2) 3.4889 no .
H(5) C(27) 3.5962 no 2_555
H(5) H(1) 3.4029 no .
H(5) H(11) 3.3521 no 2_555
H(6) F(5) 2.6626 no 2_665
H(6) F(6) 3.5203 no 2_665
H(6) F(8) 3.1579 no 1_454
H(6) F(13) 2.7223 no 2_655
H(6) H(2) 3.5154 no 2_655
H(6) H(12) 3.5863 no 2_555
H(7) F(12) 2.8123 no 1_454
H(7) O(7) 3.3393 no 2_655
H(7) N(2) 3.4373 no 2_655
H(7) C(11) 3.4825 no 2_655
H(8) Cl(2) 3.0637 no 2_555
H(8) Cl(4) 3.4666 no 2_555
H(8) Cl(6) 3.1212 no 2_655
H(8) Cl(9) 3.0828 no 2_655
H(8) C(11) 3.5019 no 2_655
H(8) C(33) 3.3166 no 2_555
H(8) C(34) 2.8684 no 2_655
H(9) Cl(8) 3.3140 no 2_655
H(9) F(2) 3.2135 no 1_545
H(9) O(2) 3.1215 no 1_545
H(9) N(1) 3.4127 no 2_655
H(9) C(9) 3.3359 no 2_655
H(9) C(33) 3.1167 no 2_555
H(10) F(1) 2.8843 no 2_555
H(10) F(2) 3.0018 no 1_545
H(10) F(7) 3.2478 no 1_545
H(10) O(2) 3.2533 no 1_545
H(10) O(4) 3.4365 no 1_545
H(10) H(1) 3.3730 no 2_655
H(10) H(4) 3.5837 no 2_555
H(11) F(1) 2.8660 no 2_555
H(11) F(6) 3.3213 no 1_545
H(11) F(7) 2.5224 no 1_545
H(11) F(8) 2.9866 no 2_656
H(11) C(18) 3.5482 no 2_555
H(11) H(2) 3.4996 no .
H(11) H(5) 3.3521 no 2_555
H(12) F(8) 3.3438 no 2_656
H(12) O(6) 3.0628 no 2_656
H(12) N(2) 3.2975 no .
H(12) C(11) 3.3923 no .
H(12) C(18) 3.5132 no 2_555
H(12) C(19) 3.3197 no 2_555
H(12) C(20) 3.4842 no 2_555
H(12) H(6) 3.5863 no 2_555
